data_2008040
loop_
_publ_author_name
'Fabiola, G. Felcy'
'Pattabhi, Vasantha'
'Manjunatha, S. G.'
'Venkateshwar Rao, G.'
'Nagarajan, K.'

_publ_section_title
;4-Hydroxy-2-methyl-<i>N</i>-(5-methyl-1,3-thiazol-2-yl)-2<i>H</i>-1,2-benzothiazine-3-carboxamide
 1,1-Dioxide
;
_journal_issue 12
_journal_name_full 'Acta Crystallographica Section C'
_journal_page_first 2001
_journal_page_last 2003
_journal_paper_doi 10.1107/S0108270198008452
_journal_volume 54
_journal_year 1998
_chemical_formula_sum 'C14 H13 N3 O4 S2'
_chemical_formula_weight 351.39
_chemical_name_systematic
;
4-hydroxy-2-methyl-N-(5-methyl-2-thiazole)-2H-1,2-benzothiazine-3
-carboxamide 1,1-dioxide
;
_space_group_IT_number 2
_symmetry_cell_setting triclinic
_symmetry_space_group_name_Hall '-P 1'
_symmetry_space_group_name_H-M 'P -1'
_cell_angle_alpha 85.680(10)
_cell_angle_beta 88.360(10)
_cell_angle_gamma 74.880(10)
_cell_formula_units_Z 2
_cell_length_a 6.9960(10)
_cell_length_b 8.1060(10)
_cell_length_c 13.6020(10)
_cell_measurement_reflns_used 25
_cell_measurement_temperature 293(2)
_cell_measurement_theta_max 23
_cell_measurement_theta_min 3
_cell_volume 742.51(15)
_computing_cell_refinement 'SDP (Frenz, 1978)'
_computing_data_collection 'CAD-4 Software (Enraf-Nonius, 1989)'
_computing_data_reduction 'XCAD4 (Harms, 1995)'
_computing_molecular_graphics 'ORTEPII (Johnson, 1976)'
_computing_publication_material 'PARST (Nardelli, 1983)'
_computing_structure_refinement 'SHELXL93 (Sheldrick, 1993)'
_computing_structure_solution 'SHELXS86 (Sheldrick, 1990)'
_diffrn_ambient_temperature 293(2)
_diffrn_measurement_device 'Enraf-Nonius CAD-4'
_diffrn_measurement_method \w/2\q
_diffrn_radiation_monochromator graphite
_diffrn_radiation_source 'fine-focus sealed tube'
_diffrn_radiation_type CuK\a
_diffrn_radiation_wavelength 1.5418
_diffrn_reflns_av_R_equivalents 0.018
_diffrn_reflns_av_sigmaI/netI 0.0225
_diffrn_reflns_limit_h_max 8
_diffrn_reflns_limit_h_min 0
_diffrn_reflns_limit_k_max 9
_diffrn_reflns_limit_k_min -9
_diffrn_reflns_limit_l_max 16
_diffrn_reflns_limit_l_min -16
_diffrn_reflns_number 3054
_diffrn_reflns_theta_max 71.93
_diffrn_reflns_theta_min 3.26
_diffrn_standards_decay_% none
_diffrn_standards_interval_count 100
_diffrn_standards_number 3
_exptl_absorpt_coefficient_mu 3.486
_exptl_absorpt_correction_T_max 0.706
_exptl_absorpt_correction_T_min 0.662
_exptl_absorpt_correction_type 'empirical via \y scans (North et al., 1968)'
_exptl_crystal_colour yellow
_exptl_crystal_density_diffrn 1.572
_exptl_crystal_density_method 'not measured'
_exptl_crystal_description prismatic
_exptl_crystal_F_000 364
_exptl_crystal_size_max 0.2
_exptl_crystal_size_mid 0.2
_exptl_crystal_size_min 0.1
_refine_diff_density_max 0.247
_refine_diff_density_min -0.517
_refine_ls_extinction_coef 0.0137(9)
_refine_ls_extinction_method SHELXL93
_refine_ls_goodness_of_fit_all 1.061
_refine_ls_goodness_of_fit_obs 1.029
_refine_ls_hydrogen_treatment 'H atoms refined isotropically'
_refine_ls_matrix_type full
_refine_ls_number_parameters 261
_refine_ls_number_reflns 2801
_refine_ls_number_restraints 0
_refine_ls_restrained_S_all 1.061
_refine_ls_restrained_S_obs 1.029
_refine_ls_R_factor_all 0.042
_refine_ls_R_factor_obs 0.035
_refine_ls_shift/esd_max 0.002
_refine_ls_shift/esd_mean 0.000
_refine_ls_structure_factor_coef Fsqd
_refine_ls_weighting_details 'w = 1/[\s^2^(Fo^2^)+(0.0447P)^2^+0.5140P] where P = (Fo^2^+2Fc^2^)/3'
_refine_ls_weighting_scheme calc
_refine_ls_wR_factor_all 0.100
_refine_ls_wR_factor_obs 0.089
_reflns_number_observed 2427
_reflns_number_total 2801
_reflns_observed_criterion I>2\s(I)
_cod_data_source_file vj1082.cif
_cod_data_source_block meloxicam
_cod_depositor_comments
;
The following automatic conversions were performed:
'_symmetry_cell_setting' value 'Triclinic' changed to 'triclinic'
according to '/home/saulius/struct/CIF-dictionaries/cif_core.dic'
dictionary named 'cif_core.dic' version 2.4.1 from 2010-06-29.

Automatic conversion script
Id: cif_fix_enum 1527 2010-12-29 10:47:43Z saulius 

The following automatic conversions were performed:

'_symmetry_cell_setting' value 'Triclinic' changed to 'triclinic'
according to /home/saulius/struct/CIF-dictionaries/cif_core.dic
dictionary named 'cif_core.dic' version 2.4.1 from 2010-06-29.

Automatic conversion script
Id: cif_fix_values 1715 2011-07-08 13:25:40Z adriana 

The following automatic conversions were performed:

'_refine_ls_weighting_scheme' value 'calc w =
1/[\s^2^(Fo^2^)+(0.0447P)^2^+0.5140P] where P = (Fo^2^+2Fc^2^)/3' was
changed to 'calc'. New tag '_refine_ls_weighting_details' was
created. The value of the new tag was set to 'w =
1/[\s^2^(Fo^2^)+(0.0447P)^2^+0.5140P] where P = (Fo^2^+2Fc^2^)/3'.

Automatic conversion script
Id: cif_fix_values 3143 2015-03-26 13:38:13Z robertas 
;
_cod_original_cell_volume 742.5(2)
_cod_database_code 2008040

loop_
_symmetry_equiv_pos_as_xyz
'x, y, z'
'-x, -y, -z'

loop_
_atom_site_aniso_label
_atom_site_aniso_U_11
_atom_site_aniso_U_22
_atom_site_aniso_U_33
_atom_site_aniso_U_12
_atom_site_aniso_U_13
_atom_site_aniso_U_23
S4 0.0428(3) 0.0329(3) 0.0250(3) -0.0097(2) -0.0005(2) -0.0046(2)
S14 0.0624(4) 0.0385(3) 0.0258(3) -0.0067(3) 0.0019(2) -0.0010(2)
O1 0.0661(12) 0.0479(11) 0.0233(8) -0.0023(9) 0.0031(7) -0.0064(7)
O4 0.0753(13) 0.0441(10) 0.0246(8) -0.0028(9) 0.0029(8) -0.0006(7)
N12 0.0457(11) 0.0348(10) 0.0236(9) -0.0083(9) 0.0004(8) -0.0016(7)
N3 0.0365(10) 0.0331(10) 0.0230(8) -0.0087(8) 0.0050(7) -0.0032(7)
O2 0.0427(9) 0.0414(9) 0.0505(10) -0.0152(8) -0.0040(7) -0.0086(7)
O3 0.0736(13) 0.0468(10) 0.0223(8) -0.0075(9) 0.0012(8) -0.0048(7)
C2 0.0373(11) 0.0375(12) 0.0239(10) -0.0108(10) 0.0034(8) -0.0035(8)
C11 0.0413(12) 0.0375(12) 0.0266(10) -0.0085(10) 0.0023(9) -0.0022(9)
C10 0.0349(11) 0.0358(12) 0.0317(11) -0.0111(10) 0.0035(9) -0.0069(9)
N17 0.0467(11) 0.0360(10) 0.0304(9) -0.0091(9) 0.0002(8) -0.0050(8)
C13 0.0367(11) 0.0330(11) 0.0277(10) -0.0081(10) -0.0009(8) -0.0007(8)
C5 0.0381(12) 0.0326(11) 0.0310(11) -0.0114(10) 0.0033(9) -0.0039(9)
C6 0.0472(14) 0.0387(13) 0.0369(13) -0.0111(11) 0.0048(10) 0.0003(10)
C1 0.0376(12) 0.0402(12) 0.0240(10) -0.0106(10) 0.0026(8) -0.0047(9)
C8 0.0495(15) 0.0349(13) 0.058(2) -0.0126(11) 0.0075(12) -0.0142(11)
C19 0.0428(14) 0.0499(15) 0.0360(13) -0.0189(12) 0.0101(10) -0.0082(11)
C15 0.0470(14) 0.0360(13) 0.0375(12) -0.0088(11) 0.0000(10) 0.0010(10)
C16 0.0474(14) 0.0321(12) 0.0397(12) -0.0082(11) -0.0024(10) -0.0032(9)
C7 0.0467(14) 0.0325(13) 0.057(2) -0.0087(11) 0.0086(12) -0.0005(11)
C9 0.0451(13) 0.0396(13) 0.0393(13) -0.0100(11) 0.0024(10) -0.0122(10)
C18 0.078(2) 0.044(2) 0.047(2) -0.006(2) -0.001(2) 0.0095(13)

loop_
_atom_site_label
_atom_site_fract_x
_atom_site_fract_y
_atom_site_fract_z
_atom_site_U_iso_or_equiv
_atom_site_thermal_displace_type
_atom_site_calc_flag
_atom_site_refinement_flags
_atom_site_occupancy
_atom_site_disorder_group
_atom_site_type_symbol
S4 0.28873(8) 0.71421(7) 0.57844(4) 0.0334(2) Uani d . 1 . S
S14 0.70676(10) 0.06949(8) 0.91032(4) 0.0436(2) Uani d . 1 . S
O1 0.3440(3) 0.7277(3) 0.88722(12) 0.0480(5) Uani d . 1 . O
O4 0.5384(3) 0.4114(2) 0.88788(11) 0.0506(5) Uani d . 1 . O
N12 0.6185(3) 0.2868(2) 0.74347(14) 0.0351(4) Uani d . 1 . N
N3 0.4851(3) 0.5966(2) 0.63603(12) 0.0310(4) Uani d . 1 . N
O2 0.1285(2) 0.6388(2) 0.60240(13) 0.0437(4) Uani d . 1 . O
O3 0.3406(3) 0.7400(2) 0.47738(11) 0.0490(5) Uani d . 1 . O
C2 0.4598(3) 0.5877(3) 0.74156(15) 0.0327(5) Uani d . 1 . C
C11 0.5403(3) 0.4243(3) 0.7960(2) 0.0355(5) Uani d . 1 . C
C10 0.2815(3) 0.8951(3) 0.7370(2) 0.0337(5) Uani d . 1 . C
N17 0.7629(3) -0.0044(2) 0.72922(14) 0.0379(4) Uani d . 1 . N
C13 0.6960(3) 0.1212(3) 0.7847(2) 0.0327(5) Uani d . 1 . C
C5 0.2475(3) 0.9072(3) 0.6354(2) 0.0335(5) Uani d . 1 . C
C6 0.1794(4) 1.0632(3) 0.5829(2) 0.0412(5) Uani d . 1 . C
C1 0.3662(3) 0.7290(3) 0.78931(15) 0.0337(5) Uani d . 1 . C
C8 0.1643(4) 1.2009(3) 0.7336(2) 0.0467(6) Uani d . 1 . C
C19 0.6756(4) 0.6294(4) 0.6011(2) 0.0416(6) Uani d . 1 . C
C15 0.8103(4) -0.1410(3) 0.8862(2) 0.0407(5) Uani d . 1 . C
C16 0.8293(4) -0.1532(3) 0.7884(2) 0.0400(5) Uani d . 1 . C
C7 0.1376(4) 1.2110(3) 0.6328(2) 0.0461(6) Uani d . 1 . C
C9 0.2362(4) 1.0451(3) 0.7858(2) 0.0411(5) Uani d . 1 . C
C18 0.8674(6) -0.2798(4) 0.9664(2) 0.0589(8) Uani d . 1 . C
H191 0.682(4) 0.746(4) 0.614(2) 0.047(7) Uiso d . 1 . H
H192 0.688(4) 0.619(4) 0.532(2) 0.056(8) Uiso d . 1 . H
H9 0.254(4) 1.038(4) 0.853(2) 0.054(8) Uiso d . 1 . H
H12 0.611(4) 0.293(4) 0.685(2) 0.044(8) Uiso d . 1 . H
H7 0.085(4) 1.324(4) 0.595(2) 0.053(8) Uiso d . 1 . H
H6 0.162(4) 1.062(3) 0.516(2) 0.042(7) Uiso d . 1 . H
H16 0.882(4) -0.262(4) 0.759(2) 0.055(8) Uiso d . 1 . H
H8 0.137(4) 1.305(4) 0.768(2) 0.054(8) Uiso d . 1 . H
H181 0.762(5) -0.286(4) 1.009(3) 0.072(10) Uiso d . 1 . H
H182 0.924(5) -0.381(5) 0.937(3) 0.075(11) Uiso d . 1 . H
H193 0.778(5) 0.548(4) 0.638(2) 0.067(10) Uiso d . 1 . H
H183 0.967(6) -0.265(5) 1.006(3) 0.095(14) Uiso d . 1 . H
H1 0.408(6) 0.622(5) 0.912(3) 0.086(12) Uiso d . 1 . H

loop_
_atom_type_symbol
_atom_type_description
_atom_type_scat_dispersion_real
_atom_type_scat_dispersion_imag
_atom_type_scat_source
C C 0.0181 0.0091 'International Tables Vol C Tables 4.2.6.8 and 6.1.1.4'
S S 0.3331 0.5567 'International Tables Vol C Tables 4.2.6.8 and 6.1.1.4'
H H 0.0000 0.0000 'International Tables Vol C Tables 4.2.6.8 and 6.1.1.4'
O O 0.0492 0.0322 'International Tables Vol C Tables 4.2.6.8 and 6.1.1.4'
N N 0.0311 0.0180 'International Tables Vol C Tables 4.2.6.8 and 6.1.1.4'

loop_
_geom_angle_atom_site_label_1
_geom_angle_atom_site_label_2
_geom_angle_atom_site_label_3
_geom_angle
O3 S4 O2 118.93(11)
O3 S4 N3 108.18(10)
O2 S4 N3 107.77(10)
O3 S4 C5 109.68(11)
O2 S4 C5 109.05(10)
N3 S4 C5 101.86(10)
C15 S14 C13 88.49(11)
C1 O1 H1 107.(2)
C11 N12 C13 124.5(2)
C11 N12 H12 121.(2)
C13 N12 H12 114.(2)
C2 N3 C19 114.5(2)
C2 N3 S4 112.82(14)
C19 N3 S4 115.1(2)
C1 C2 N3 121.2(2)
C1 C2 C11 120.9(2)
N3 C2 C11 118.0(2)
O4 C11 N12 121.2(2)
O4 C11 C2 121.1(2)
N12 C11 C2 117.7(2)
C9 C10 C5 118.2(2)
C9 C10 C1 121.2(2)
C5 C10 C1 120.6(2)
C13 N17 C16 108.8(2)
N17 C13 N12 120.7(2)
N17 C13 S14 116.2(2)
N12 C13 S14 123.2(2)
C6 C5 C10 121.9(2)
C6 C5 S4 121.4(2)
C10 C5 S4 116.7(2)
C5 C6 C7 118.9(2)
C5 C6 H6 117.5(17)
C7 C6 H6 123.6(17)
O1 C1 C2 123.2(2)
O1 C1 C10 114.4(2)
C2 C1 C10 122.4(2)
C9 C8 C7 121.1(2)
C9 C8 H8 119.1(18)
C7 C8 H8 119.7(17)
N3 C19 H191 111.7(16)
N3 C19 H192 109.3(17)
H191 C19 H192 108.(2)
N3 C19 H193 106.4(19)
H191 C19 H193 109.(3)
H192 C19 H193 113.(3)
C16 C15 C18 128.4(3)
C16 C15 S14 109.4(2)
C18 C15 S14 122.2(2)
C15 C16 N17 117.1(2)
C15 C16 H16 122.8(17)
N17 C16 H16 120.0(17)
C6 C7 C8 120.0(2)
C6 C7 H7 118.6(17)
C8 C7 H7 121.4(17)
C8 C9 C10 119.9(2)
C8 C9 H9 121.5(19)
C10 C9 H9 118.6(19)
C15 C18 H181 113.(2)
C15 C18 H182 107.(2)
H181 C18 H182 114.(3)
C15 C18 H183 113.(3)
H181 C18 H183 106.(3)
H182 C18 H183 105.(3)

loop_
_geom_bond_atom_site_label_1
_geom_bond_atom_site_label_2
_geom_bond_site_symmetry_2
_geom_bond_distance
_geom_bond_publ_flag
S4 O3 . 1.426(2) yes
S4 O2 . 1.429(2) yes
S4 N3 . 1.636(2) yes
S4 C5 . 1.751(2) yes
S14 C15 . 1.723(3) yes
S14 C13 . 1.727(2) yes
O1 C1 . 1.336(2) yes
O1 H1 . 0.90(4) ?
O4 C11 . 1.247(3) yes
N12 C11 . 1.353(3) ?
N12 C13 . 1.391(3) ?
N12 H12 . 0.80(3) ?
N3 C2 . 1.440(2) yes
N3 C19 . 1.484(3) ?
C2 C1 . 1.363(3) yes
C2 C11 . 1.452(3) ?
C10 C9 . 1.388(3) ?
C10 C5 . 1.401(3) yes
C10 C1 . 1.461(3) yes
N17 C13 . 1.293(3) ?
N17 C16 . 1.379(3) ?
C5 C6 . 1.380(3) ?
C6 C7 . 1.382(3) ?
C6 H6 . 0.93(3) ?
C8 C9 . 1.381(4) ?
C8 C7 . 1.383(4) ?
C8 H8 . 0.97(3) ?
C19 H191 . 0.98(3) ?
C19 H192 . 0.95(3) ?
C19 H193 . 0.96(3) ?
C15 C16 . 1.342(3) ?
C15 C18 . 1.490(4) ?
C16 H16 . 0.97(3) ?
C7 H7 . 1.00(3) ?
C9 H9 . 0.92(3) ?
C18 H181 . 0.93(4) ?
C18 H182 . 0.93(4) ?
C18 H183 . 0.94(4) ?

loop_
_geom_torsion_atom_site_label_1
_geom_torsion_atom_site_label_2
_geom_torsion_atom_site_label_3
_geom_torsion_atom_site_label_4
_geom_torsion
_geom_torsion_publ_flag
O3 S4 N3 C2 169.63(15) yes
O2 S4 N3 C2 -60.6(2) ?
C5 S4 N3 C2 54.1(2) ?
O3 S4 N3 C19 35.8(2) ?
O2 S4 N3 C19 165.5(2) ?
C5 S4 N3 C19 -79.8(2) ?
C19 N3 C2 C1 93.0(3) yes
S4 N3 C2 C1 -41.1(3) ?
C19 N3 C2 C11 -85.8(3) ?
S4 N3 C2 C11 140.0(2) ?
C13 N12 C11 O4 2.4(4) ?
C13 N12 C11 C2 -178.1(2) ?
C1 C2 C11 O4 -5.0(4) ?
N3 C2 C11 O4 173.8(2) ?
C1 C2 C11 N12 175.4(2) ?
N3 C2 C11 N12 -5.8(3) ?
C16 N17 C13 N12 -179.7(2) ?
C16 N17 C13 S14 -0.4(3) ?
C11 N12 C13 N17 178.0(2) ?
C11 N12 C13 S14 -1.3(3) ?
C15 S14 C13 N17 -0.2(2) ?
C15 S14 C13 N12 179.1(2) ?
C9 C10 C5 C6 2.9(3) yes
C1 C10 C5 C6 -175.8(2) ?
C9 C10 C5 S4 -175.3(2) ?
C1 C10 C5 S4 6.0(3) ?
O3 S4 C5 C6 29.2(2) ?
O2 S4 C5 C6 -102.6(2) ?
N3 S4 C5 C6 143.7(2) ?
O3 S4 C5 C10 -152.6(2) ?
O2 S4 C5 C10 75.6(2) yes
N3 S4 C5 C10 -38.1(2) ?
C10 C5 C6 C7 -2.1(4) yes
S4 C5 C6 C7 175.9(2) ?
N3 C2 C1 O1 -178.2(2) yes
C11 C2 C1 O1 0.6(4) ?
N3 C2 C1 C10 1.9(3) ?
C11 C2 C1 C10 -179.3(2) ?
C9 C10 C1 O1 17.9(3) ?
C5 C10 C1 O1 -163.4(2) ?
C9 C10 C1 C2 -162.2(2) ?
C5 C10 C1 C2 16.5(3) ?
C13 S14 C15 C16 0.7(2) ?
C13 S14 C15 C18 -179.8(3) ?
C18 C15 C16 N17 179.5(3) yes
S14 C15 C16 N17 -1.1(3) ?
C13 N17 C16 C15 1.0(3) ?
C5 C6 C7 C8 0.0(4) yes
C9 C8 C7 C6 1.3(4) yes
C7 C8 C9 C10 -0.5(4) yes
C5 C10 C9 C8 -1.6(4) yes
C1 C10 C9 C8 177.2(2) ?

loop_
_cod_related_entry_id
_cod_related_entry_database
_cod_related_entry_code
1 ChemSpider 10442740
